data_7150764
loop_
_publ_author_name
'Yu, Xingxin'
'Yang, Xiaodi'
'Wu, Jie'

_publ_section_title
;
 Multicatalytic tandem reaction of
 N&#x2032;-(2-alkynylbenzylidene)hydrazide with indole
;
_journal_issue 21
_journal_name_full 'Organic &amp; Biomolecular Chemistry'
_journal_page_first 4526
_journal_page_last 4530
_journal_paper_doi 10.1039/b913409c
_journal_volume 7
_journal_year 2009
_chemical_formula_sum 'C26 H20 Br Cl F4 N3 O4 S'
_chemical_formula_weight 661.87
_chemical_name_systematic
;
?
;
_space_group_IT_number 14
_symmetry_cell_setting monoclinic
_symmetry_space_group_name_Hall '-P 2yn'
_symmetry_space_group_name_H-M 'P 1 21/n 1'
_atom_sites_solution_hydrogens geom
_atom_sites_solution_primary direct
_atom_sites_solution_secondary difmap
_audit_creation_method SHELXL-97
_cell_angle_alpha 90.00
_cell_angle_beta 99.293(2)
_cell_angle_gamma 90.00
_cell_formula_units_Z 4
_cell_length_a 11.839(2)
_cell_length_b 10.8146(18)
_cell_length_c 21.529(4)
_cell_measurement_reflns_used 4134
_cell_measurement_temperature 296(2)
_cell_measurement_theta_max 23.72
_cell_measurement_theta_min 2.57
_cell_volume 2720.3(8)
_computing_cell_refinement 'Bruker SMART'
_computing_data_collection 'Bruker SMART'
_computing_data_reduction 'Bruker SAINT'
_computing_molecular_graphics 'Bruker SHELXTL'
_computing_publication_material 'Bruker SHELXTL'
_computing_structure_refinement 'SHELXL-97 (Sheldrick, 1997)'
_computing_structure_solution 'SHELXS-97 (Sheldrick, 1990)'
_diffrn_ambient_temperature 296(2)
_diffrn_measured_fraction_theta_full 0.998
_diffrn_measured_fraction_theta_max 0.998
_diffrn_measurement_device_type 'CCD area detector'
_diffrn_measurement_method 'phi and omega scans'
_diffrn_radiation_monochromator graphite
_diffrn_radiation_source 'fine-focus sealed tube'
_diffrn_radiation_type MoK\a
_diffrn_radiation_wavelength 0.71073
_diffrn_reflns_av_R_equivalents 0.0248
_diffrn_reflns_av_sigmaI/netI 0.0306
_diffrn_reflns_limit_h_max 10
_diffrn_reflns_limit_h_min -14
_diffrn_reflns_limit_k_max 13
_diffrn_reflns_limit_k_min -12
_diffrn_reflns_limit_l_max 26
_diffrn_reflns_limit_l_min -21
_diffrn_reflns_number 14327
_diffrn_reflns_theta_full 26.00
_diffrn_reflns_theta_max 26.00
_diffrn_reflns_theta_min 1.85
_exptl_absorpt_coefficient_mu 1.752
_exptl_absorpt_correction_T_max 1
_exptl_absorpt_correction_T_min 0.616222
_exptl_absorpt_correction_type multi-scan
_exptl_crystal_colour yellow
_exptl_crystal_density_diffrn 1.616
_exptl_crystal_density_method 'not measured'
_exptl_crystal_F_000 1332
_exptl_crystal_size_max 0.55
_exptl_crystal_size_mid 0.28
_exptl_crystal_size_min 0.22
_refine_diff_density_max 0.448
_refine_diff_density_min -0.500
_refine_diff_density_rms 0.047
_refine_ls_extinction_coef 0.0021(4)
_refine_ls_extinction_expression Fc^*^=kFc[1+0.001xFc^2^\l^3^/sin(2\q)]^-1/4^
_refine_ls_extinction_method SHELXL
_refine_ls_goodness_of_fit_ref 1.015
_refine_ls_hydrogen_treatment constr
_refine_ls_matrix_type full
_refine_ls_number_parameters 363
_refine_ls_number_reflns 5342
_refine_ls_number_restraints 0
_refine_ls_restrained_S_all 1.015
_refine_ls_R_factor_all 0.0663
_refine_ls_R_factor_gt 0.0410
_refine_ls_shift/su_max 0.041
_refine_ls_shift/su_mean 0.002
_refine_ls_structure_factor_coef Fsqd
_refine_ls_weighting_details 'calc w=1/[\s^2^(Fo^2^)+(0.0503P)^2^+1.6405P] where P=(Fo^2^+2Fc^2^)/3'
_refine_ls_weighting_scheme calc
_refine_ls_wR_factor_gt 0.1018
_refine_ls_wR_factor_ref 0.1151
_reflns_number_gt 3710
_reflns_number_total 5342
_reflns_threshold_expression >2sigma(I)
_cod_data_source_file b913409c.txt
_cod_data_source_block wujie090408_0m
_cod_depositor_comments
;
The following automatic conversions were performed:
'_symmetry_cell_setting' value 'Monoclinic' changed to 'monoclinic'
according to '/home/saulius/struct/CIF-dictionaries/cif_core.dic'
dictionary named 'cif_core.dic' version 2.4.1 from 2010-06-29.

Automatic conversion script
Id: cif_fix_enum 1527 2010-12-29 10:47:43Z saulius 
;
_cod_original_sg_symbol_H-M P2(1)/n
_cod_database_code 7150764

loop_
_symmetry_equiv_pos_as_xyz
'x, y, z'
'-x+1/2, y+1/2, -z+1/2'
'-x, -y, -z'
'x-1/2, -y-1/2, z-1/2'

loop_
_atom_site_label
_atom_site_type_symbol
_atom_site_fract_x
_atom_site_fract_y
_atom_site_fract_z
_atom_site_U_iso_or_equiv
_atom_site_adp_type
_atom_site_occupancy
_atom_site_symmetry_multiplicity
_atom_site_calc_flag
_atom_site_refinement_flags
_atom_site_disorder_assembly
_atom_site_disorder_group
Br1 Br 0.65462(4) 0.48335(4) 0.063454(19) 0.08594(19) Uani 1 1 d . . .
C12 C 0.8642(2) 0.0949(3) 0.24820(13) 0.0436(6) Uani 1 1 d . . .
N1 N 0.92944(17) 0.1634(2) 0.29230(11) 0.0445(5) Uani 1 1 d . . .
C19 C 0.6751(2) 0.2002(2) 0.19344(12) 0.0418(6) Uani 1 1 d . . .
C10 C 1.0362(2) -0.0147(3) 0.23100(13) 0.0450(6) Uani 1 1 d . . .
C8 C 1.0477(2) 0.1517(3) 0.30669(13) 0.0453(6) Uani 1 1 d . . .
C9 C 1.0982(2) 0.0628(3) 0.27674(14) 0.0486(7) Uani 1 1 d . . .
H15 H 1.1770 0.0524 0.2867 0.058 Uiso 1 1 calc R . .
C18 C 0.7391(2) 0.1153(2) 0.23745(13) 0.0463(7) Uani 1 1 d . . .
C11 C 0.9167(2) 0.0041(2) 0.21584(13) 0.0437(6) Uani 1 1 d . . .
F1 F 0.84516(17) -0.23723(19) 0.09996(10) 0.0811(6) Uani 1 1 d . . .
C24 C 0.7051(2) 0.2869(3) 0.15122(13) 0.0490(7) Uani 1 1 d . . .
H26 H 0.7807 0.2978 0.1455 0.059 Uiso 1 1 calc R . .
C1 C 1.1132(2) 0.2350(3) 0.35392(13) 0.0472(7) Uani 1 1 d . . .
N3 N 0.55454(18) 0.0962(2) 0.24534(12) 0.0559(6) Uani 1 1 d . . .
H2A H 0.4931 0.0707 0.2578 0.067 Uiso 1 1 calc R . .
C16 C 0.8519(2) -0.0713(3) 0.16962(14) 0.0524(7) Uani 1 1 d . . .
H13 H 0.7735 -0.0592 0.1580 0.063 Uiso 1 1 calc R . .
N2 N 0.87716(19) 0.2538(2) 0.32452(12) 0.0617(7) Uani 1 1 d . . .
H2B H 0.8044 0.2650 0.3160 0.074 Uiso 1 1 calc R . .
H2C H 0.9178 0.2983 0.3528 0.074 Uiso 1 1 calc R . .
C2 C 1.1165(2) 0.3615(3) 0.34534(14) 0.0540(7) Uani 1 1 d . . .
H2 H 1.0679 0.3971 0.3119 0.065 Uiso 1 1 calc R . .
C21 C 0.4725(2) 0.2539(3) 0.16506(15) 0.0571(8) Uani 1 1 d . . .
H23 H 0.3962 0.2423 0.1692 0.069 Uiso 1 1 calc R . .
C13 C 1.0876(2) -0.1100(3) 0.20091(15) 0.0566(8) Uani 1 1 d . . .
H10 H 1.1661 -0.1230 0.2109 0.068 Uiso 1 1 calc R . .
C17 C 0.6623(2) 0.0548(3) 0.26731(15) 0.0545(7) Uani 1 1 d . . .
H20 H 0.6806 -0.0055 0.2980 0.065 Uiso 1 1 calc R . .
C15 C 0.9067(3) -0.1612(3) 0.14284(14) 0.0554(7) Uani 1 1 d . . .
C22 C 0.5034(3) 0.3394(3) 0.12410(15) 0.0612(8) Uani 1 1 d . . .
H24 H 0.4473 0.3870 0.0999 0.073 Uiso 1 1 calc R . .
C20 C 0.5594(2) 0.1848(3) 0.20031(14) 0.0478(7) Uani 1 1 d . . .
C23 C 0.6171(3) 0.3561(3) 0.11815(13) 0.0560(7) Uani 1 1 d . . .
O1 O 1.3389(2) 0.4486(2) 0.47629(13) 0.0869(8) Uani 1 1 d . . .
C4 C 1.2613(2) 0.3848(3) 0.43525(15) 0.0576(8) Uani 1 1 d . . .
F3 F 0.4905(2) 0.8206(2) 0.44871(11) 0.1090(8) Uani 1 1 d . . .
C3 C 1.1900(3) 0.4365(3) 0.38511(15) 0.0561(7) Uani 1 1 d . . .
H3 H 1.1913 0.5213 0.3781 0.067 Uiso 1 1 calc R . .
C5 C 1.2555(3) 0.2587(3) 0.44607(16) 0.0694(9) Uani 1 1 d . . .
H6 H 1.3009 0.2240 0.4810 0.083 Uiso 1 1 calc R . .
C6 C 1.1836(2) 0.1847(3) 0.40566(15) 0.0636(9) Uani 1 1 d . . .
H5 H 1.1819 0.1000 0.4130 0.076 Uiso 1 1 calc R . .
C25 C 0.4443(4) 0.9119(4) 0.41467(18) 0.0771(10) Uani 1 1 d . . .
C14 C 1.0241(3) -0.1832(3) 0.15746(15) 0.0607(8) Uani 1 1 d . . .
H9 H 1.0581 -0.2467 0.1379 0.073 Uiso 1 1 calc R . .
F4 F 0.5181(3) 1.0029(3) 0.42181(14) 0.1467(14) Uani 1 1 d . . .
C7 C 1.3644(4) 0.5730(4) 0.4600(2) 0.0956(13) Uani 1 1 d . . .
H7A H 1.3871 0.5738 0.4192 0.143 Uiso 1 1 calc R . .
H7B H 1.4255 0.6047 0.4906 0.143 Uiso 1 1 calc R . .
H7C H 1.2976 0.6236 0.4594 0.143 Uiso 1 1 calc R . .
F2 F 0.3553(3) 0.9466(4) 0.43955(13) 0.1599(15) Uani 1 1 d . . .
Cl1 Cl 0.59189(13) 0.83156(14) 1.02095(6) 0.1266(5) Uani 1 1 d . . .
C26 C 0.4879(4) 0.9422(5) 0.9842(2) 0.1163(18) Uani 1 1 d . . .
H34A H 0.4933 0.9506 0.9399 0.140 Uiso 1 1 calc R . .
H34B H 0.4112 0.9150 0.9878 0.140 Uiso 1 1 calc R . .
S1 S 0.40448(6) 0.87253(8) 0.33249(4) 0.0537(2) Uani 1 1 d . . .
O2 O 0.37260(18) 0.9905(2) 0.30363(11) 0.0693(6) Uani 1 1 d . . .
O3 O 0.50790(18) 0.8235(2) 0.31649(11) 0.0744(7) Uani 1 1 d . . .
O4 O 0.3132(2) 0.7874(3) 0.33094(13) 0.0924(8) Uani 1 1 d . . .

loop_
_atom_site_aniso_label
_atom_site_aniso_U_11
_atom_site_aniso_U_22
_atom_site_aniso_U_33
_atom_site_aniso_U_23
_atom_site_aniso_U_13
_atom_site_aniso_U_12
Br1 0.1061(4) 0.0748(3) 0.0718(3) 0.01797(19) -0.0011(2) 0.0117(2)
C12 0.0301(12) 0.0461(15) 0.0538(16) 0.0095(12) 0.0050(11) 0.0028(11)
N1 0.0301(10) 0.0477(13) 0.0556(13) 0.0047(11) 0.0064(10) 0.0033(10)
C19 0.0285(12) 0.0426(15) 0.0519(16) -0.0082(12) -0.0010(11) 0.0011(11)
C10 0.0324(13) 0.0514(16) 0.0521(16) 0.0112(13) 0.0096(12) 0.0056(12)
C8 0.0274(12) 0.0531(16) 0.0543(16) 0.0115(13) 0.0032(11) 0.0012(12)
C9 0.0284(13) 0.0573(17) 0.0600(17) 0.0109(14) 0.0063(12) 0.0032(12)
C18 0.0304(13) 0.0466(15) 0.0611(18) 0.0010(13) 0.0050(12) 0.0021(11)
C11 0.0339(13) 0.0466(16) 0.0515(16) 0.0116(12) 0.0095(12) 0.0017(11)
F1 0.0706(12) 0.0832(14) 0.0876(14) -0.0264(11) 0.0067(10) -0.0042(11)
C24 0.0389(14) 0.0501(16) 0.0553(17) -0.0039(13) -0.0005(12) 0.0007(12)
C1 0.0300(13) 0.0542(17) 0.0564(17) 0.0076(13) 0.0039(12) 0.0010(12)
N3 0.0292(11) 0.0597(15) 0.0800(18) -0.0046(14) 0.0127(11) -0.0036(11)
C16 0.0376(14) 0.0575(18) 0.0619(18) 0.0047(15) 0.0069(13) -0.0023(13)
N2 0.0333(12) 0.0659(17) 0.0843(19) -0.0184(14) 0.0045(12) 0.0061(12)
C2 0.0480(16) 0.0589(19) 0.0534(17) 0.0072(14) 0.0038(13) 0.0062(14)
C21 0.0284(13) 0.066(2) 0.073(2) -0.0232(17) -0.0050(13) 0.0083(13)
C13 0.0368(14) 0.070(2) 0.0659(19) 0.0052(16) 0.0160(14) 0.0086(14)
C17 0.0378(15) 0.0521(17) 0.074(2) 0.0041(15) 0.0094(14) -0.0003(13)
C15 0.0536(17) 0.0576(18) 0.0559(18) -0.0022(15) 0.0114(14) -0.0040(15)
C22 0.0513(17) 0.064(2) 0.0604(19) -0.0116(16) -0.0135(15) 0.0204(15)
C20 0.0297(13) 0.0506(16) 0.0613(17) -0.0153(14) 0.0021(12) 0.0012(12)
C23 0.0572(18) 0.0553(18) 0.0508(17) -0.0049(14) -0.0050(13) 0.0066(14)
O1 0.0789(17) 0.0783(17) 0.0918(19) -0.0007(14) -0.0215(14) -0.0214(14)
C4 0.0420(15) 0.066(2) 0.0630(19) -0.0003(16) 0.0023(14) -0.0064(14)
F3 0.128(2) 0.1026(18) 0.0817(15) 0.0210(13) -0.0268(14) 0.0119(15)
C3 0.0541(17) 0.0504(17) 0.0643(19) 0.0011(15) 0.0111(15) 0.0011(14)
C5 0.0540(18) 0.071(2) 0.073(2) 0.0185(18) -0.0184(16) -0.0043(16)
C6 0.0479(16) 0.0571(18) 0.078(2) 0.0169(16) -0.0124(15) -0.0048(14)
C25 0.081(2) 0.074(2) 0.071(2) 0.001(2) -0.001(2) 0.013(2)
C14 0.0526(18) 0.066(2) 0.068(2) -0.0008(16) 0.0227(15) 0.0081(15)
F4 0.215(4) 0.107(2) 0.100(2) -0.0170(15) -0.030(2) -0.059(2)
C7 0.089(3) 0.081(3) 0.111(3) -0.018(2) -0.001(2) -0.025(2)
F2 0.175(3) 0.231(4) 0.0805(18) 0.000(2) 0.041(2) 0.099(3)
Cl1 0.1486(12) 0.1428(12) 0.0885(8) 0.0225(8) 0.0193(7) 0.0466(9)
C26 0.093(3) 0.173(6) 0.088(3) -0.018(3) 0.031(3) -0.024(3)
S1 0.0322(3) 0.0707(5) 0.0570(4) -0.0007(4) 0.0032(3) -0.0013(3)
O2 0.0474(12) 0.0893(17) 0.0731(15) 0.0224(12) 0.0153(11) 0.0177(11)
O3 0.0484(12) 0.0852(17) 0.0901(17) -0.0108(13) 0.0126(11) 0.0125(11)
O4 0.0534(13) 0.115(2) 0.105(2) 0.0069(17) 0.0004(13) -0.0318(14)

loop_
_atom_type_symbol
_atom_type_description
_atom_type_scat_dispersion_real
_atom_type_scat_dispersion_imag
_atom_type_scat_source
C C 0.0033 0.0016 'International Tables Vol C Tables 4.2.6.8 and 6.1.1.4'
H H 0.0000 0.0000 'International Tables Vol C Tables 4.2.6.8 and 6.1.1.4'
N N 0.0061 0.0033 'International Tables Vol C Tables 4.2.6.8 and 6.1.1.4'
O O 0.0106 0.0060 'International Tables Vol C Tables 4.2.6.8 and 6.1.1.4'
F F 0.0171 0.0103 'International Tables Vol C Tables 4.2.6.8 and 6.1.1.4'
Br Br -0.2901 2.4595 'International Tables Vol C Tables 4.2.6.8 and 6.1.1.4'
Cl Cl 0.1484 0.1585 'International Tables Vol C Tables 4.2.6.8 and 6.1.1.4'
S S 0.1246 0.1234 'International Tables Vol C Tables 4.2.6.8 and 6.1.1.4'

loop_
_geom_angle_atom_site_label_1
_geom_angle_atom_site_label_2
_geom_angle_atom_site_label_3
_geom_angle
_geom_angle_site_symmetry_1
_geom_angle_site_symmetry_3
_geom_angle_publ_flag
N1 C12 C11 119.0(2) . . ?
N1 C12 C18 118.4(2) . . ?
C11 C12 C18 122.6(2) . . ?
C12 N1 C8 123.4(2) . . ?
C12 N1 N2 119.0(2) . . ?
C8 N1 N2 117.6(2) . . ?
C24 C19 C20 120.2(2) . . ?
C24 C19 C18 134.1(2) . . ?
C20 C19 C18 105.8(2) . . ?
C13 C10 C9 122.9(2) . . ?
C13 C10 C11 119.4(3) . . ?
C9 C10 C11 117.7(2) . . ?
C9 C8 N1 117.8(2) . . ?
C9 C8 C1 122.6(2) . . ?
N1 C8 C1 119.6(2) . . ?
C8 C9 C10 122.5(2) . . ?
C8 C9 H15 118.7 . . ?
C10 C9 H15 118.7 . . ?
C17 C18 C19 107.2(2) . . ?
C17 C18 C12 125.6(3) . . ?
C19 C18 C12 127.2(2) . . ?
C12 C11 C16 121.2(2) . . ?
C12 C11 C10 119.5(2) . . ?
C16 C11 C10 119.2(3) . . ?
C23 C24 C19 116.8(3) . . ?
C23 C24 H26 121.6 . . ?
C19 C24 H26 121.6 . . ?
C2 C1 C6 118.0(3) . . ?
C2 C1 C8 122.3(2) . . ?
C6 C1 C8 119.4(3) . . ?
C17 N3 C20 109.3(2) . . ?
C17 N3 H2A 125.3 . . ?
C20 N3 H2A 125.3 . . ?
C15 C16 C11 118.2(3) . . ?
C15 C16 H13 120.9 . . ?
C11 C16 H13 120.9 . . ?
N1 N2 H2B 120.0 . . ?
N1 N2 H2C 120.0 . . ?
H2B N2 H2C 120.0 . . ?
C3 C2 C1 121.8(3) . . ?
C3 C2 H2 119.1 . . ?
C1 C2 H2 119.1 . . ?
C22 C21 C20 117.6(3) . . ?
C22 C21 H23 121.2 . . ?
C20 C21 H23 121.2 . . ?
C14 C13 C10 120.8(3) . . ?
C14 C13 H10 119.6 . . ?
C10 C13 H10 119.6 . . ?
N3 C17 C18 109.7(3) . . ?
N3 C17 H20 125.1 . . ?
C18 C17 H20 125.1 . . ?
C16 C15 F1 119.0(3) . . ?
C16 C15 C14 123.8(3) . . ?
F1 C15 C14 117.1(3) . . ?
C21 C22 C23 120.9(3) . . ?
C21 C22 H24 119.6 . . ?
C23 C22 H24 119.6 . . ?
N3 C20 C21 130.4(3) . . ?
N3 C20 C19 108.0(2) . . ?
C21 C20 C19 121.6(3) . . ?
C24 C23 C22 123.0(3) . . ?
C24 C23 Br1 118.5(2) . . ?
C22 C23 Br1 118.5(2) . . ?
C4 O1 C7 117.7(3) . . ?
O1 C4 C3 124.7(3) . . ?
O1 C4 C5 115.9(3) . . ?
C3 C4 C5 119.4(3) . . ?
C2 C3 C4 119.5(3) . . ?
C2 C3 H3 120.2 . . ?
C4 C3 H3 120.2 . . ?
C6 C5 C4 120.6(3) . . ?
C6 C5 H6 119.7 . . ?
C4 C5 H6 119.7 . . ?
C5 C6 C1 120.6(3) . . ?
C5 C6 H5 119.7 . . ?
C1 C6 H5 119.7 . . ?
F3 C25 F4 107.1(3) . . ?
F3 C25 F2 106.3(4) . . ?
F4 C25 F2 107.6(4) . . ?
F3 C25 S1 113.1(3) . . ?
F4 C25 S1 110.9(3) . . ?
F2 C25 S1 111.6(3) . . ?
C13 C14 C15 118.5(3) . . ?
C13 C14 H9 120.8 . . ?
C15 C14 H9 120.8 . . ?
O1 C7 H7A 109.5 . . ?
O1 C7 H7B 109.5 . . ?
H7A C7 H7B 109.5 . . ?
O1 C7 H7C 109.5 . . ?
H7A C7 H7C 109.5 . . ?
H7B C7 H7C 109.5 . . ?
C26 C26 Cl1 107.5(5) 3_677 . ?
C26 C26 H34A 110.2 3_677 . ?
Cl1 C26 H34A 110.2 . . ?
C26 C26 H34B 110.2 3_677 . ?
Cl1 C26 H34B 110.2 . . ?
H34A C26 H34B 108.5 . . ?
O4 S1 O3 115.71(17) . . ?
O4 S1 O2 114.80(15) . . ?
O3 S1 O2 113.58(14) . . ?
O4 S1 C25 104.73(19) . . ?
O3 S1 C25 103.04(16) . . ?
O2 S1 C25 102.82(16) . . ?

loop_
_geom_bond_atom_site_label_1
_geom_bond_atom_site_label_2
_geom_bond_distance
_geom_bond_site_symmetry_2
_geom_bond_publ_flag
Br1 C23 1.910(3) . ?
C12 N1 1.346(3) . ?
C12 C11 1.406(4) . ?
C12 C18 1.477(3) . ?
N1 C8 1.390(3) . ?
N1 N2 1.400(3) . ?
C19 C24 1.391(4) . ?
C19 C20 1.411(4) . ?
C19 C18 1.443(4) . ?
C10 C13 1.407(4) . ?
C10 C9 1.406(4) . ?
C10 C11 1.415(3) . ?
C8 C9 1.350(4) . ?
C8 C1 1.481(4) . ?
C9 H15 0.9300 . ?
C18 C17 1.363(4) . ?
C11 C16 1.413(4) . ?
F1 C15 1.357(3) . ?
C24 C23 1.383(4) . ?
C24 H26 0.9300 . ?
C1 C2 1.381(4) . ?
C1 C6 1.390(4) . ?
N3 C17 1.362(3) . ?
N3 C20 1.371(4) . ?
N3 H2A 0.8600 . ?
C16 C15 1.349(4) . ?
C16 H13 0.9300 . ?
N2 H2B 0.8600 . ?
N2 H2C 0.8600 . ?
C2 C3 1.381(4) . ?
C2 H2 0.9300 . ?
C21 C22 1.368(4) . ?
C21 C20 1.394(4) . ?
C21 H23 0.9300 . ?
C13 C14 1.356(4) . ?
C13 H10 0.9300 . ?
C17 H20 0.9300 . ?
C15 C14 1.396(4) . ?
C22 C23 1.385(4) . ?
C22 H24 0.9300 . ?
O1 C4 1.356(4) . ?
O1 C7 1.434(5) . ?
C4 C3 1.377(4) . ?
C4 C5 1.387(5) . ?
F3 C25 1.297(4) . ?
C3 H3 0.9300 . ?
C5 C6 1.373(4) . ?
C5 H6 0.9300 . ?
C6 H5 0.9300 . ?
C25 F4 1.308(5) . ?
C25 F2 1.312(5) . ?
C25 S1 1.807(4) . ?
C14 H9 0.9300 . ?
C7 H7A 0.9600 . ?
C7 H7B 0.9600 . ?
C7 H7C 0.9600 . ?
Cl1 C26 1.805(6) . ?
C26 C26 1.431(10) 3_677 ?
C26 H34A 0.9700 . ?
C26 H34B 0.9700 . ?
S1 O4 1.416(2) . ?
S1 O3 1.427(2) . ?
S1 O2 1.442(2) . ?

loop_
_geom_torsion_atom_site_label_1
_geom_torsion_atom_site_label_2
_geom_torsion_atom_site_label_3
_geom_torsion_atom_site_label_4
_geom_torsion
_geom_torsion_site_symmetry_1
_geom_torsion_site_symmetry_2
_geom_torsion_site_symmetry_3
_geom_torsion_site_symmetry_4
_geom_torsion_publ_flag
C11 C12 N1 C8 1.8(4) . . . . ?
C18 C12 N1 C8 179.6(2) . . . . ?
C11 C12 N1 N2 180.0(2) . . . . ?
C18 C12 N1 N2 -2.3(4) . . . . ?
C12 N1 C8 C9 -3.3(4) . . . . ?
N2 N1 C8 C9 178.6(2) . . . . ?
C12 N1 C8 C1 177.2(2) . . . . ?
N2 N1 C8 C1 -1.0(4) . . . . ?
N1 C8 C9 C10 1.7(4) . . . . ?
C1 C8 C9 C10 -178.7(3) . . . . ?
C13 C10 C9 C8 -178.0(3) . . . . ?
C11 C10 C9 C8 1.0(4) . . . . ?
C24 C19 C18 C17 178.7(3) . . . . ?
C20 C19 C18 C17 0.3(3) . . . . ?
C24 C19 C18 C12 -2.2(5) . . . . ?
C20 C19 C18 C12 179.4(3) . . . . ?
N1 C12 C18 C17 -90.5(4) . . . . ?
C11 C12 C18 C17 87.2(4) . . . . ?
N1 C12 C18 C19 90.6(3) . . . . ?
C11 C12 C18 C19 -91.7(4) . . . . ?
N1 C12 C11 C16 179.3(2) . . . . ?
C18 C12 C11 C16 1.6(4) . . . . ?
N1 C12 C11 C10 1.1(4) . . . . ?
C18 C12 C11 C10 -176.6(2) . . . . ?
C13 C10 C11 C12 176.6(3) . . . . ?
C9 C10 C11 C12 -2.5(4) . . . . ?
C13 C10 C11 C16 -1.6(4) . . . . ?
C9 C10 C11 C16 179.4(3) . . . . ?
C20 C19 C24 C23 0.9(4) . . . . ?
C18 C19 C24 C23 -177.3(3) . . . . ?
C9 C8 C1 C2 117.6(3) . . . . ?
N1 C8 C1 C2 -62.9(4) . . . . ?
C9 C8 C1 C6 -55.6(4) . . . . ?
N1 C8 C1 C6 124.0(3) . . . . ?
C12 C11 C16 C15 -176.4(3) . . . . ?
C10 C11 C16 C15 1.8(4) . . . . ?
C6 C1 C2 C3 2.4(4) . . . . ?
C8 C1 C2 C3 -170.8(3) . . . . ?
C9 C10 C13 C14 179.4(3) . . . . ?
C11 C10 C13 C14 0.4(4) . . . . ?
C20 N3 C17 C18 0.2(3) . . . . ?
C19 C18 C17 N3 -0.3(3) . . . . ?
C12 C18 C17 N3 -179.4(3) . . . . ?
C11 C16 C15 F1 177.7(3) . . . . ?
C11 C16 C15 C14 -0.9(5) . . . . ?
C20 C21 C22 C23 0.0(4) . . . . ?
C17 N3 C20 C21 -179.4(3) . . . . ?
C17 N3 C20 C19 0.0(3) . . . . ?
C22 C21 C20 N3 178.2(3) . . . . ?
C22 C21 C20 C19 -1.2(4) . . . . ?
C24 C19 C20 N3 -178.8(2) . . . . ?
C18 C19 C20 N3 -0.2(3) . . . . ?
C24 C19 C20 C21 0.7(4) . . . . ?
C18 C19 C20 C21 179.3(3) . . . . ?
C19 C24 C23 C22 -2.1(4) . . . . ?
C19 C24 C23 Br1 176.2(2) . . . . ?
C21 C22 C23 C24 1.7(5) . . . . ?
C21 C22 C23 Br1 -176.6(2) . . . . ?
C7 O1 C4 C3 -12.5(5) . . . . ?
C7 O1 C4 C5 167.7(3) . . . . ?
C1 C2 C3 C4 -0.8(5) . . . . ?
O1 C4 C3 C2 178.1(3) . . . . ?
C5 C4 C3 C2 -2.0(5) . . . . ?
O1 C4 C5 C6 -177.0(3) . . . . ?
C3 C4 C5 C6 3.1(5) . . . . ?
C4 C5 C6 C1 -1.4(5) . . . . ?
C2 C1 C6 C5 -1.3(5) . . . . ?
C8 C1 C6 C5 172.1(3) . . . . ?
C10 C13 C14 C15 0.5(5) . . . . ?
C16 C15 C14 C13 -0.3(5) . . . . ?
F1 C15 C14 C13 -179.0(3) . . . . ?
F3 C25 S1 O4 68.1(3) . . . . ?
F4 C25 S1 O4 -171.5(3) . . . . ?
F2 C25 S1 O4 -51.6(4) . . . . ?
F3 C25 S1 O3 -53.3(3) . . . . ?
F4 C25 S1 O3 67.0(3) . . . . ?
F2 C25 S1 O3 -173.1(3) . . . . ?
F3 C25 S1 O2 -171.6(3) . . . . ?
F4 C25 S1 O2 -51.2(3) . . . . ?
F2 C25 S1 O2 68.7(4) . . . . ?
